data_4103363
loop_
_publ_author_name
'Andrey Solovyev'
'Qianli Chu'
'Steven J. Geib'
'Louis Fensterbank'
'Max Malacria'
'Emmanuel Lac\^ote'
'Dennis P. Curran'

_publ_section_title
;
 Substitution Reactions at Tetracoordinate Boron: Synthesis of
 N-Heterocyclic Carbene Boranes with Boron-Heteroatom Bonds
;
_journal_name_full 'Journal of the American Chemical Society'
_journal_page_first 15072
_journal_page_last 15080
_journal_paper_doi 10.1021/ja107025y
_journal_volume 132
_journal_year 2010
_chemical_formula_sum 'C27 H35 I N2'
_chemical_formula_weight 514.47
_chemical_name_systematic
; 
 ? 
;
_space_group_IT_number 56
_symmetry_cell_setting orthorhombic
_symmetry_space_group_name_Hall '-P 2ab 2ac'
_symmetry_space_group_name_H-M 'P c c n'
_atom_sites_solution_hydrogens geom
_atom_sites_solution_primary direct
_atom_sites_solution_secondary difmap
_audit_creation_method SHELXL-97
_cell_angle_alpha 90.00
_cell_angle_beta 90.00
_cell_angle_gamma 90.00
_cell_formula_units_Z 4
_cell_length_a 10.7146(13)
_cell_length_b 12.8217(16)
_cell_length_c 19.089(2)
_cell_measurement_reflns_used 5935
_cell_measurement_temperature 150(2)
_cell_measurement_theta_max 32.17
_cell_measurement_theta_min 2.48
_cell_volume 2622.4(5)
_computing_cell_refinement 'Bruker SMART'
_computing_data_collection 'Bruker SMART'
_computing_data_reduction 'Bruker SAINT'
_computing_molecular_graphics 'Bruker SHELXTL'
_computing_publication_material 'Bruker SHELXTL'
_computing_structure_refinement 'SHELXL-97 (Sheldrick, 1997)'
_computing_structure_solution 'SHELXS-97 (Sheldrick, 1990)'
_diffrn_ambient_temperature 150(2)
_diffrn_measured_fraction_theta_full 0.964
_diffrn_measured_fraction_theta_max 0.964
_diffrn_measurement_device_type 'CCD area detector'
_diffrn_measurement_method 'phi and omega scans'
_diffrn_radiation_monochromator graphite
_diffrn_radiation_source 'fine-focus sealed tube'
_diffrn_radiation_type MoK\a
_diffrn_radiation_wavelength 0.71073
_diffrn_reflns_av_R_equivalents 0.0216
_diffrn_reflns_av_sigmaI/netI 0.0125
_diffrn_reflns_limit_h_max 15
_diffrn_reflns_limit_h_min -15
_diffrn_reflns_limit_k_max 19
_diffrn_reflns_limit_k_min -19
_diffrn_reflns_limit_l_max 28
_diffrn_reflns_limit_l_min -28
_diffrn_reflns_number 30853
_diffrn_reflns_theta_full 32.35
_diffrn_reflns_theta_max 32.35
_diffrn_reflns_theta_min 2.13
_exptl_absorpt_coefficient_mu 1.236
_exptl_absorpt_correction_T_max 0.7475
_exptl_absorpt_correction_T_min 0.5770
_exptl_absorpt_correction_type none
_exptl_crystal_colour colorless
_exptl_crystal_density_diffrn 1.303
_exptl_crystal_density_meas 0
_exptl_crystal_density_method 'not measured'
_exptl_crystal_description robm
_exptl_crystal_F_000 1056
_exptl_crystal_size_max 0.50
_exptl_crystal_size_mid 0.25
_exptl_crystal_size_min 0.25
_refine_diff_density_max 1.246
_refine_diff_density_min -0.290
_refine_diff_density_rms 0.075
_refine_ls_extinction_method none
_refine_ls_goodness_of_fit_ref 1.095
_refine_ls_hydrogen_treatment mixed
_refine_ls_matrix_type full
_refine_ls_number_parameters 207
_refine_ls_number_reflns 4531
_refine_ls_number_restraints 0
_refine_ls_restrained_S_all 1.095
_refine_ls_R_factor_all 0.0357
_refine_ls_R_factor_gt 0.0304
_refine_ls_shift/su_max 0.001
_refine_ls_shift/su_mean 0.000
_refine_ls_structure_factor_coef Fsqd
_refine_ls_weighting_details 'calc w=1/[\s^2^(Fo^2^)+(0.0780P)^2^+0.0000P] where P=(Fo^2^+2Fc^2^)/3'
_refine_ls_weighting_scheme calc
_refine_ls_wR_factor_gt 0.1042
_refine_ls_wR_factor_ref 0.1102
_reflns_number_gt 3913
_reflns_number_total 4531
_reflns_threshold_expression >2sigma(I)
_cod_data_source_file ja107025y_si_010.cif
_cod_data_source_block chu628s
_cod_depositor_comments
;

2021-08-28
Z value and formula fixed to values more according to usual
chemical conventions.                 miguel
;
_cod_original_formula_sum 'C108 H140 I4 N8'
_cod_original_formula_weight 2057.88
_cod_original_formula_units_Z 1
_cod_database_code 4103363

loop_
_symmetry_equiv_pos_as_xyz
'x, y, z'
'-x+1/2, -y+1/2, z'
'x+1/2, -y, -z+1/2'
'-x, y+1/2, -z+1/2'
'-x, -y, -z'
'x-1/2, y-1/2, -z'
'-x-1/2, y, z-1/2'
'x, -y-1/2, z-1/2'

loop_
_atom_site_label
_atom_site_type_symbol
_atom_site_fract_x
_atom_site_fract_y
_atom_site_fract_z
_atom_site_U_iso_or_equiv
_atom_site_adp_type
_atom_site_occupancy
_atom_site_symmetry_multiplicity
_atom_site_calc_flag
_atom_site_refinement_flags
I I 0.2500 0.2500 0.313883(7) 0.03797(8) Uani 1 2 d S
N N 0.28077(10) 0.16941(7) 0.07898(6) 0.02204(18) Uani 1 1 d .
C1 C 0.2500 0.2500 0.12049(11) 0.0207(3) Uani 1 2 d S
H1 H 0.2500 0.2500 0.172(2) 0.030(9) Uiso 1 2 d S
C2 C 0.26921(12) 0.19976(10) 0.00956(7) 0.0256(2) Uani 1 1 d .
H2 H 0.2870(16) 0.1575(13) -0.0273(9) 0.030(4) Uiso 1 1 d .
C3 C 0.32291(11) 0.06896(8) 0.10439(6) 0.0230(2) Uani 1 1 d .
C4 C 0.45145(12) 0.05466(9) 0.11337(7) 0.0273(2) Uani 1 1 d .
C5 C 0.49027(13) -0.04228(10) 0.13828(8) 0.0344(3) Uani 1 1 d .
H5 H 0.5796(15) -0.0584(13) 0.1446(9) 0.033(4) Uiso 1 1 d .
C6 C 0.40421(14) -0.11932(10) 0.15380(9) 0.0383(3) Uani 1 1 d .
H6 H 0.4315(19) -0.1883(17) 0.1728(10) 0.050(5) Uiso 1 1 d .
C7 C 0.27773(15) -0.10264(11) 0.14419(9) 0.0353(3) Uani 1 1 d .
H7 H 0.215(2) -0.1582(17) 0.1592(12) 0.046(5) Uiso 1 1 d .
C8 C 0.23342(12) -0.00740(10) 0.11818(8) 0.0266(2) Uani 1 1 d .
C9 C 0.54546(12) 0.14122(10) 0.10078(8) 0.0332(3) Uani 1 1 d .
H9 H 0.5074(16) 0.1976(16) 0.0740(10) 0.042(5) Uiso 1 1 d .
C10 C 0.65851(19) 0.10349(18) 0.05910(11) 0.0545(5) Uani 1 1 d .
H10A H 0.716(3) 0.165(2) 0.0491(13) 0.061(7) Uiso 1 1 d .
H10B H 0.631(2) 0.0737(17) 0.0144(12) 0.058(6) Uiso 1 1 d .
H10C H 0.703(4) 0.045(3) 0.0881(17) 0.107(9) Uiso 1 1 d .
C11 C 0.58632(18) 0.18784(16) 0.17077(11) 0.0539(5) Uani 1 1 d .
H11B H 0.627(3) 0.2454(16) 0.156(2) 0.062(8) Uiso 1 1 d .
H11C H 0.520(3) 0.207(3) 0.1954(13) 0.071(7) Uiso 1 1 d .
C12 C 0.09454(12) 0.01007(10) 0.10819(8) 0.0317(3) Uani 1 1 d .
H12 H 0.0861(17) 0.0729(14) 0.0777(10) 0.041(5) Uiso 1 1 d .
C13 C 0.03151(18) 0.03147(19) 0.17855(10) 0.0506(4) Uani 1 1 d .
H13A H -0.0584(19) 0.0462(16) 0.1719(10) 0.044(5) Uiso 1 1 d .
H13B H 0.069(2) 0.089(2) 0.2019(14) 0.070(7) Uiso 1 1 d .
H13C H 0.034(2) -0.032(2) 0.2087(13) 0.071(7) Uiso 1 1 d .
C14 C 0.03195(17) -0.08140(14) 0.07063(10) 0.0448(4) Uani 1 1 d .
H14A H -0.0536(19) -0.0632(14) 0.0617(9) 0.044(5) Uiso 1 1 d .
H14B H 0.022(2) -0.1438(17) 0.1035(12) 0.059(6) Uiso 1 1 d .
H14C H 0.072(2) -0.0954(18) 0.0236(15) 0.070(7) Uiso 1 1 d .

loop_
_atom_site_aniso_label
_atom_site_aniso_U_11
_atom_site_aniso_U_22
_atom_site_aniso_U_33
_atom_site_aniso_U_23
_atom_site_aniso_U_13
_atom_site_aniso_U_12
I 0.04001(12) 0.05336(13) 0.02054(11) 0.000 0.000 -0.01854(5)
N 0.0263(4) 0.0182(4) 0.0216(4) -0.0011(4) 0.0003(4) 0.0009(4)
C1 0.0244(8) 0.0191(7) 0.0187(8) 0.000 0.000 0.0007(4)
C2 0.0334(5) 0.0236(6) 0.0199(6) -0.0019(4) 0.0006(4) -0.0004(4)
C3 0.0290(5) 0.0171(4) 0.0230(5) -0.0008(3) -0.0030(4) 0.0018(4)
C4 0.0286(5) 0.0232(5) 0.0300(6) -0.0037(4) -0.0035(4) 0.0011(4)
C5 0.0331(6) 0.0260(6) 0.0442(7) -0.0027(5) -0.0097(5) 0.0065(5)
C6 0.0450(8) 0.0224(6) 0.0473(8) 0.0025(5) -0.0114(6) 0.0051(5)
C7 0.0416(6) 0.0201(5) 0.0442(8) 0.0062(5) -0.0090(6) -0.0026(5)
C8 0.0317(6) 0.0208(5) 0.0273(6) 0.0023(4) -0.0041(4) -0.0010(4)
C9 0.0276(6) 0.0290(6) 0.0431(7) -0.0032(5) 0.0004(5) -0.0014(5)
C10 0.0474(10) 0.0537(11) 0.0625(12) -0.0207(9) 0.0190(8) -0.0109(8)
C11 0.0450(9) 0.0560(11) 0.0607(10) -0.0301(9) 0.0134(8) -0.0219(8)
C12 0.0279(6) 0.0293(6) 0.0380(7) 0.0073(5) -0.0027(5) -0.0045(4)
C13 0.0404(9) 0.0617(11) 0.0497(9) -0.0060(8) 0.0066(7) 0.0003(8)
C14 0.0419(8) 0.0409(8) 0.0518(9) 0.0050(6) -0.0148(7) -0.0120(7)

loop_
_atom_type_symbol
_atom_type_description
_atom_type_scat_dispersion_real
_atom_type_scat_dispersion_imag
_atom_type_scat_source
C C 0.0033 0.0016 'International Tables Vol C Tables 4.2.6.8 and 6.1.1.4'
H H 0.0000 0.0000 'International Tables Vol C Tables 4.2.6.8 and 6.1.1.4'
N N 0.0061 0.0033 'International Tables Vol C Tables 4.2.6.8 and 6.1.1.4'
I I -0.4742 1.8119 'International Tables Vol C Tables 4.2.6.8 and 6.1.1.4'

loop_
_geom_angle_atom_site_label_1
_geom_angle_atom_site_label_2
_geom_angle_atom_site_label_3
_geom_angle
_geom_angle_site_symmetry_1
_geom_angle_site_symmetry_3
C1 N C2 109.02(12) . .
C1 N C3 124.26(11) . .
C2 N C3 126.69(10) . .
N C1 N 107.70(17) . 2
N C1 H1 126.15(8) . .
N C1 H1 126.15(8) 2 .
C2 C2 N 107.13(7) 2 .
C2 C2 H2 129.2(11) 2 .
N C2 H2 123.6(11) . .
C8 C3 C4 124.12(11) . .
C8 C3 N 118.22(11) . .
C4 C3 N 117.66(10) . .
C5 C4 C3 116.88(12) . .
C5 C4 C9 120.52(12) . .
C3 C4 C9 122.52(11) . .
C6 C5 C4 120.71(12) . .
C6 C5 H5 118.1(9) . .
C4 C5 H5 121.2(10) . .
C5 C6 C7 120.92(12) . .
C5 C6 H6 121.0(12) . .
C7 C6 H6 118.1(12) . .
C6 C7 C8 120.89(13) . .
C6 C7 H7 119.9(13) . .
C8 C7 H7 119.0(13) . .
C3 C8 C7 116.46(12) . .
C3 C8 C12 123.14(11) . .
C7 C8 C12 120.37(12) . .
C4 C9 C11 109.74(13) . .
C4 C9 C10 112.15(13) . .
C11 C9 C10 110.62(14) . .
C4 C9 H9 110.4(11) . .
C11 C9 H9 106.7(11) . .
C10 C9 H9 107.1(11) . .
C9 C10 H10A 109.4(14) . .
C9 C10 H10B 109.8(13) . .
H10A C10 H10B 108.7(19) . .
C9 C10 H10C 108(2) . .
H10A C10 H10C 112(3) . .
H10B C10 H10C 108(2) . .
C9 C11 H11B 101(2) . .
C9 C11 H11C 110.2(18) . .
H11B C11 H11C 109(3) . .
C8 C12 C13 110.46(13) . .
C8 C12 C14 112.08(13) . .
C13 C12 C14 110.85(14) . .
C8 C12 H12 106.3(10) . .
C13 C12 H12 109.1(11) . .
C14 C12 H12 107.8(11) . .
C12 C13 H13A 110.5(11) . .
C12 C13 H13B 111.4(15) . .
H13A C13 H13B 109.0(19) . .
C12 C13 H13C 110.4(15) . .
H13A C13 H13C 104.7(19) . .
H13B C13 H13C 111(2) . .
C12 C14 H14A 108.3(11) . .
C12 C14 H14B 110.9(13) . .
H14A C14 H14B 101.8(16) . .
C12 C14 H14C 111.5(14) . .
H14A C14 H14C 106.8(18) . .
H14B C14 H14C 116.7(19) . .

loop_
_geom_bond_atom_site_label_1
_geom_bond_atom_site_label_2
_geom_bond_distance
_geom_bond_site_symmetry_2
N C1 1.3433(15) .
N C2 1.3866(17) .
N C3 1.4484(14) .
C1 N 1.3433(15) 2
C1 H1 0.97(4) .
C2 C2 1.352(3) 2
C2 H2 0.908(18) .
C3 C8 1.3954(17) .
C3 C4 1.4000(17) .
C4 C5 1.3942(17) .
C4 C9 1.5180(18) .
C5 C6 1.383(2) .
C5 H5 0.987(16) .
C6 C7 1.384(2) .
C6 H6 1.00(2) .
C7 C8 1.4010(18) .
C7 H7 1.02(2) .
C8 C12 1.5169(18) .
C9 C11 1.528(2) .
C9 C10 1.528(2) .
C9 H9 0.97(2) .
C10 H10A 1.02(3) .
C10 H10B 0.98(2) .
C10 H10C 1.05(3) .
C11 H11B 0.90(3) .
C11 H11C 0.88(3) .
C12 C13 1.528(2) .
C12 C14 1.529(2) .
C12 H12 0.999(18) .
C13 H13A 0.99(2) .
C13 H13B 0.95(3) .
C13 H13C 1.00(3) .
C14 H14A 0.96(2) .
C14 H14B 1.02(2) .
C14 H14C 1.01(3) .
